data_1527282
loop_
_publ_author_name
'Dascoulidou-Gritner, K.'
'Schuster, H.U.'

_publ_section_title
;
 Darstellung und Kristallstrukturen der Verbindungen Ca Pt Ga, Ca Pt In
 und Ca Pd.4 Ga1.6
;
_journal_name_full 'Zeitschrift fuer Anorganische und Allgemeine Chemie'
_journal_page_first 1151
_journal_page_last 1156
_journal_volume 620
_journal_year 1994
_chemical_formula_sum 'Ca In Pt'
_space_group_IT_number 62
_symmetry_space_group_name_Hall '-P 2ac 2n'
_symmetry_space_group_name_H-M 'P n m a'
_cell_angle_alpha 90
_cell_angle_beta 90
_cell_angle_gamma 90
_cell_formula_units_Z 4
_cell_length_a 7.28
_cell_length_b 4.372
_cell_length_c 8.356
_cell_volume 265.956
_citation_journal_id_ASTM ZAACAB
_cod_data_source_file Dascoulidou-Gritner_ZAACAB_1994_246.cif
_cod_data_source_block Ca1In1Pt1
_cod_original_cell_volume 265.9561
_cod_original_formula_sum 'Ca1 In1 Pt1'
_cod_database_code 1527282

loop_
_symmetry_equiv_pos_as_xyz
x,y,z
-x+1/2,-y,z+1/2
x+1/2,-y+1/2,-z+1/2
-x,y+1/2,-z
-x,-y,-z
x-1/2,y,-z-1/2
-x-1/2,y-1/2,z-1/2
x,-y-1/2,z

loop_
_atom_site_label
_atom_site_type_symbol
_atom_site_fract_x
_atom_site_fract_y
_atom_site_fract_z
_atom_site_occupancy
_atom_site_U_iso_or_equiv
Pt1 Pt 0.2702 0.25 0.3759 1 0.0
In1 In 0.1484 0.25 0.065 1 0.0
Ca1 Ca 0.0291 0.25 0.6787 1 0.0
